data_2215435
loop_
_publ_author_name
'Li, Ya-Min'
'Zhang, Jing-Lai'
'Zhao, Xiao-Wei'

_publ_section_title
;Di-\m-chlorido-bis[chlorido(di-2-pyridylmethanediol-\k^3^<i>N</i>,<i>N</i>',<i>O</i>)cadmium(II)]
 trihydrate
;
_journal_coeditor_code CV2294
_journal_issue 10
_journal_name_full 'Acta Crystallographica Section E'
_journal_page_first m2475
_journal_page_last m2475
_journal_paper_doi 10.1107/S1600536807042717
_journal_volume 63
_journal_year 2007
_chemical_formula_iupac '[Cd2 Cl4 (C11 H10 N2 O2)2], 3H2 O'
_chemical_formula_moiety 'C22 H26 Cd2 Cl4 N4 O7'
_chemical_formula_sum 'C22 H26 Cd2 Cl4 N4 O7'
_chemical_formula_weight 825.07
_chemical_name_systematic
;
Di-\m-chlorido-bis[chlorido(di-2-pyridylmethanediol-\k^3^N,N',O)cadmium(II)]
trihydrate
;
_space_group_IT_number 2
_symmetry_cell_setting triclinic
_symmetry_space_group_name_Hall '-P 1'
_symmetry_space_group_name_H-M 'P -1'
_atom_sites_solution_hydrogens geom
_atom_sites_solution_primary direct
_atom_sites_solution_secondary difmap
_audit_creation_method SHELXL-97
_cell_angle_alpha 100.453(7)
_cell_angle_beta 92.230(11)
_cell_angle_gamma 106.272(8)
_cell_formula_units_Z 2
_cell_length_a 8.16340(10)
_cell_length_b 9.71800(10)
_cell_length_c 19.6761(2)
_cell_measurement_reflns_used 3698
_cell_measurement_temperature 293(2)
_cell_measurement_theta_max 27.48
_cell_measurement_theta_min 3.15
_cell_volume 1466.87(8)
_computing_cell_refinement 'CrystalClear (Rigaku, 2000)'
_computing_data_collection 'CrystalClear (Rigaku, 2000)'
_computing_data_reduction 'CrystalClear (Rigaku, 2000)'
_computing_molecular_graphics 'SHELXTL (Sheldrick, 1997)'
_computing_publication_material 'SHELXTL (Sheldrick, 1997)'
_computing_structure_refinement 'SHELXTL (Sheldrick, 1997)'
_computing_structure_solution 'SHELXTL (Sheldrick, 1997)'
_diffrn_ambient_temperature 293(2)
_diffrn_measured_fraction_theta_full 0.983
_diffrn_measured_fraction_theta_max 0.983
_diffrn_measurement_device_type 'Rigaku Mercury CCD'
_diffrn_measurement_method \w
_diffrn_radiation_monochromator graphite
_diffrn_radiation_source 'fine-focus sealed tube'
_diffrn_radiation_type MoK\a
_diffrn_radiation_wavelength 0.71073
_diffrn_reflns_av_R_equivalents 0.0167
_diffrn_reflns_av_sigmaI/netI 0.0277
_diffrn_reflns_limit_h_max 7
_diffrn_reflns_limit_h_min -10
_diffrn_reflns_limit_k_max 12
_diffrn_reflns_limit_k_min -11
_diffrn_reflns_limit_l_max 25
_diffrn_reflns_limit_l_min -25
_diffrn_reflns_number 11364
_diffrn_reflns_theta_full 27.48
_diffrn_reflns_theta_max 27.48
_diffrn_reflns_theta_min 3.15
_diffrn_standards_interval_count 0
_diffrn_standards_number 0
_exptl_absorpt_coefficient_mu 1.861
_exptl_absorpt_correction_T_max 0.9890
_exptl_absorpt_correction_T_min 0.7442
_exptl_absorpt_correction_type multi-scan
_exptl_absorpt_process_details '(CrystalClear; Rigaku, 2000)'
_exptl_crystal_colour colourless
_exptl_crystal_density_diffrn 1.868
_exptl_crystal_density_method 'not measured'
_exptl_crystal_description Prism
_exptl_crystal_F_000 812
_exptl_crystal_size_max 0.22
_exptl_crystal_size_mid 0.20
_exptl_crystal_size_min 0.20
_refine_diff_density_max 0.777
_refine_diff_density_min -0.800
_refine_ls_extinction_method none
_refine_ls_goodness_of_fit_ref 1.060
_refine_ls_hydrogen_treatment mixed
_refine_ls_matrix_type full
_refine_ls_number_parameters 373
_refine_ls_number_reflns 6631
_refine_ls_number_restraints 6
_refine_ls_restrained_S_all 1.059
_refine_ls_R_factor_all 0.0419
_refine_ls_R_factor_gt 0.0331
_refine_ls_shift/su_max 0.004
_refine_ls_shift/su_mean 0.000
_refine_ls_structure_factor_coef Fsqd
_refine_ls_weighting_details 'calc w=1/[\s^2^(Fo^2^)+(0.0361P)^2^+0.9676P] where P=(Fo^2^+2Fc^2^)/3'
_refine_ls_weighting_scheme calc
_refine_ls_wR_factor_gt 0.0742
_refine_ls_wR_factor_ref 0.0797
_reflns_number_gt 5655
_reflns_number_total 6631
_reflns_threshold_expression I>2\s(I)
_cod_data_source_file cv2294.cif
_cod_data_source_block I
_cod_database_code 2215435
_cod_database_fobs_code 2215435

loop_
_symmetry_equiv_pos_as_xyz
'x, y, z'
'-x, -y, -z'

loop_
_atom_site_type_symbol
_atom_site_label
_atom_site_fract_x
_atom_site_fract_y
_atom_site_fract_z
_atom_site_U_iso_or_equiv
_atom_site_adp_type
_atom_site_calc_flag
_atom_site_refinement_flags
_atom_site_occupancy
Cd Cd1 0.12516(3) 0.16234(2) 0.069775(11) 0.03408(7) Uani d . 1
Cd Cd2 0.88520(3) 0.34097(3) 0.537679(12) 0.04439(8) Uani d . 1
Cl Cl1 0.34946(12) 0.07703(10) 0.12495(5) 0.0496(2) Uani d . 1
Cl Cl2 0.12820(12) 0.08617(8) -0.06028(4) 0.0454(2) Uani d . 1
Cl Cl3 0.90828(13) 0.13407(11) 0.44696(5) 0.0555(2) Uani d . 1
Cl Cl4 1.19742(11) 0.50737(11) 0.55079(4) 0.0497(2) Uani d . 1
C C1 0.4615(4) 0.4596(4) 0.09048(18) 0.0413(7) Uani d . 1
H H9A 0.5216 0.3906 0.0833 0.050 Uiso calc R 1
C C2 0.5530(4) 0.6055(4) 0.10414(19) 0.0462(8) Uani d . 1
H H11A 0.6720 0.6344 0.1059 0.055 Uiso calc R 1
C C3 0.4642(4) 0.7079(4) 0.11517(18) 0.0423(7) Uani d . 1
H H16A 0.5227 0.8073 0.1245 0.051 Uiso calc R 1
C C4 0.2877(4) 0.6612(3) 0.11222(16) 0.0344(6) Uani d . 1
H H17A 0.2258 0.7288 0.1199 0.041 Uiso calc R 1
C C5 0.2041(3) 0.5132(3) 0.09775(13) 0.0261(5) Uani d . 1
C C6 0.0099(3) 0.4529(3) 0.09272(14) 0.0258(5) Uani d . 1
C C7 -0.0475(4) 0.3887(3) 0.15610(14) 0.0278(6) Uani d . 1
C C8 -0.1184(4) 0.4594(4) 0.20905(16) 0.0383(7) Uani d . 1
H H12A -0.1306 0.5513 0.2079 0.046 Uiso calc R 1
C C9 -0.1709(5) 0.3918(4) 0.26377(17) 0.0493(9) Uani d . 1
H H10A -0.2176 0.4379 0.3004 0.059 Uiso calc R 1
C C10 -0.1529(5) 0.2552(5) 0.26312(19) 0.0571(10) Uani d . 1
H H6A -0.1893 0.2063 0.2988 0.068 Uiso calc R 1
C C11 -0.0806(6) 0.1923(4) 0.20897(19) 0.0555(10) Uani d . 1
H H2B -0.0692 0.0996 0.2087 0.067 Uiso calc R 1
C C12 1.0703(4) 0.2108(4) 0.65684(18) 0.0434(7) Uani d . 1
H H7A 1.1651 0.2332 0.6317 0.052 Uiso calc R 1
C C13 1.0857(5) 0.1573(4) 0.71639(18) 0.0474(8) Uani d . 1
H H13A 1.1885 0.1435 0.7312 0.057 Uiso calc R 1
C C14 0.9443(5) 0.1247(4) 0.75334(18) 0.0476(8) Uani d . 1
H H8A 0.9519 0.0919 0.7946 0.057 Uiso calc R 1
C C15 0.7918(5) 0.1410(4) 0.72893(17) 0.0439(8) Uani d . 1
H H15A 0.6946 0.1165 0.7525 0.053 Uiso calc R 1
C C16 0.7863(4) 0.1945(3) 0.66889(15) 0.0360(7) Uani d . 1
C C17 0.6250(4) 0.2239(4) 0.64035(16) 0.0403(7) Uani d . 1
C C18 0.6458(4) 0.3874(4) 0.65905(16) 0.0376(7) Uani d . 1
C C19 0.5705(5) 0.4500(4) 0.71349(18) 0.0491(8) Uani d . 1
H H5A 0.5014 0.3921 0.7403 0.059 Uiso calc R 1
C C20 0.5994(5) 0.5989(5) 0.7273(2) 0.0571(10) Uani d . 1
H H4A 0.5507 0.6435 0.7637 0.069 Uiso calc R 1
C C21 0.7017(6) 0.6814(5) 0.6863(2) 0.0626(11) Uani d . 1
H H1A 0.7212 0.7823 0.6940 0.075 Uiso calc R 1
C C22 0.7744(6) 0.6122(5) 0.6337(2) 0.0588(10) Uani d . 1
H H3B 0.8445 0.6683 0.6066 0.071 Uiso calc R 1
N N1 0.2894(3) 0.4120(3) 0.08710(13) 0.0313(5) Uani d . 1
N N2 -0.0253(4) 0.2578(3) 0.15643(13) 0.0371(6) Uani d . 1
N N3 0.9250(4) 0.2317(3) 0.63383(13) 0.0392(6) Uani d . 1
N N4 0.7482(4) 0.4674(3) 0.62011(15) 0.0461(7) Uani d . 1
O O1 -0.0368(3) 0.3405(2) 0.03214(10) 0.0312(4) Uani d . 1
H H1B -0.1361 0.2908 0.0325 0.047 Uiso calc R 1
O O2 -0.0707(3) 0.5609(2) 0.08952(11) 0.0346(5) Uani d . 1
H H2A -0.0454 0.5959 0.0551 0.052 Uiso calc R 1
O O3 0.4792(3) 0.1514(3) 0.66786(13) 0.0513(6) Uani d . 1
H H3A 0.4639 0.0629 0.6571 0.077 Uiso calc R 1
O O4 0.6143(3) 0.1775(3) 0.56695(11) 0.0463(6) Uani d . 1
H H4B 0.5195 0.1736 0.5499 0.069 Uiso calc R 1
O O5 0.3165(5) 0.1509(6) 0.4914(2) 0.0882(11) Uani d D 1
H H5 0.323(9) 0.241(2) 0.504(3) 0.12(3) Uiso d D 1
H H5B 0.219(3) 0.094(5) 0.494(3) 0.10(3) Uiso d D 1
O O6 0.6482(4) 0.1664(3) 0.02199(17) 0.0596(7) Uani d D 1
H H6 0.612(7) 0.137(6) 0.0581(18) 0.11(3) Uiso d D 1
H H6B 0.646(7) 0.096(4) -0.011(2) 0.11(2) Uiso d D 1
O O7 0.4677(5) 0.8691(4) 0.62350(19) 0.0735(9) Uani d D 1
H H7C 0.369(4) 0.844(8) 0.601(3) 0.14(3) Uiso d D 1
H H7B 0.530(10) 0.855(10) 0.591(3) 0.17(4) Uiso d D 1

loop_
_atom_site_aniso_label
_atom_site_aniso_U_11
_atom_site_aniso_U_22
_atom_site_aniso_U_33
_atom_site_aniso_U_12
_atom_site_aniso_U_13
_atom_site_aniso_U_23
Cd1 0.03876(13) 0.02852(11) 0.03738(12) 0.01258(9) 0.00889(9) 0.00729(9)
Cd2 0.04591(15) 0.05942(17) 0.03354(13) 0.01892(12) 0.01373(10) 0.01615(11)
Cl1 0.0498(5) 0.0502(5) 0.0578(5) 0.0239(4) 0.0051(4) 0.0190(4)
Cl2 0.0534(5) 0.0352(4) 0.0396(4) -0.0006(3) 0.0168(4) 0.0065(3)
Cl3 0.0609(6) 0.0567(5) 0.0496(5) 0.0190(4) 0.0167(4) 0.0072(4)
Cl4 0.0445(5) 0.0677(6) 0.0401(4) 0.0151(4) 0.0053(3) 0.0207(4)
C1 0.0272(15) 0.0465(18) 0.057(2) 0.0179(14) 0.0084(14) 0.0147(15)
C2 0.0229(15) 0.052(2) 0.061(2) 0.0038(14) 0.0080(14) 0.0173(17)
C3 0.0339(17) 0.0360(17) 0.054(2) 0.0022(13) 0.0032(14) 0.0130(14)
C4 0.0340(15) 0.0299(14) 0.0400(16) 0.0105(12) 0.0053(13) 0.0061(12)
C5 0.0243(13) 0.0295(13) 0.0259(13) 0.0084(11) 0.0041(10) 0.0081(10)
C6 0.0267(13) 0.0261(13) 0.0270(13) 0.0109(11) 0.0043(10) 0.0061(10)
C7 0.0248(13) 0.0312(14) 0.0273(13) 0.0068(11) 0.0037(11) 0.0074(11)
C8 0.0411(17) 0.0418(17) 0.0362(16) 0.0185(14) 0.0108(13) 0.0067(13)
C9 0.053(2) 0.066(2) 0.0335(17) 0.0239(18) 0.0173(15) 0.0089(16)
C10 0.071(3) 0.071(3) 0.0400(19) 0.025(2) 0.0247(18) 0.0274(18)
C11 0.081(3) 0.051(2) 0.049(2) 0.029(2) 0.023(2) 0.0278(17)
C12 0.0378(18) 0.0492(19) 0.0459(18) 0.0172(15) 0.0091(14) 0.0083(15)
C13 0.053(2) 0.050(2) 0.049(2) 0.0278(17) 0.0050(16) 0.0127(16)
C14 0.065(2) 0.0461(19) 0.0416(18) 0.0259(17) 0.0062(17) 0.0171(15)
C15 0.052(2) 0.0460(19) 0.0406(17) 0.0201(16) 0.0167(15) 0.0148(14)
C16 0.0388(17) 0.0394(16) 0.0323(15) 0.0141(14) 0.0103(13) 0.0080(12)
C17 0.0359(17) 0.0533(19) 0.0336(15) 0.0144(15) 0.0119(13) 0.0096(14)
C18 0.0332(16) 0.0513(19) 0.0330(15) 0.0178(14) 0.0051(12) 0.0114(13)
C19 0.045(2) 0.064(2) 0.0419(18) 0.0218(18) 0.0113(15) 0.0092(16)
C20 0.056(2) 0.070(3) 0.050(2) 0.031(2) 0.0089(18) 0.0038(19)
C21 0.070(3) 0.055(2) 0.068(3) 0.029(2) 0.004(2) 0.010(2)
C22 0.068(3) 0.059(2) 0.059(2) 0.025(2) 0.016(2) 0.0250(19)
N1 0.0268(12) 0.0321(12) 0.0392(13) 0.0140(10) 0.0066(10) 0.0084(10)
N2 0.0449(15) 0.0359(13) 0.0357(13) 0.0155(12) 0.0121(11) 0.0132(11)
N3 0.0405(15) 0.0449(15) 0.0354(13) 0.0156(12) 0.0108(11) 0.0100(11)
N4 0.0534(18) 0.0530(17) 0.0403(15) 0.0225(14) 0.0147(13) 0.0177(13)
O1 0.0290(10) 0.0350(10) 0.0278(10) 0.0071(8) 0.0040(8) 0.0048(8)
O2 0.0330(11) 0.0394(11) 0.0423(12) 0.0212(9) 0.0114(9) 0.0174(9)
O3 0.0374(13) 0.0594(15) 0.0582(15) 0.0116(11) 0.0201(11) 0.0154(12)
O4 0.0367(13) 0.0643(16) 0.0358(12) 0.0143(11) 0.0071(10) 0.0045(11)
O5 0.0504(19) 0.134(4) 0.094(3) 0.031(2) 0.0098(19) 0.049(3)
O6 0.0455(15) 0.0456(15) 0.076(2) 0.0007(12) 0.0092(14) 0.0007(14)
O7 0.073(2) 0.069(2) 0.068(2) 0.0071(18) -0.0006(18) 0.0113(16)

loop_
_atom_type_symbol
_atom_type_description
_atom_type_scat_dispersion_real
_atom_type_scat_dispersion_imag
_atom_type_scat_source
C C 0.0033 0.0016 'International Tables Vol C Tables 4.2.6.8 and 6.1.1.4'
H H 0.0000 0.0000 'International Tables Vol C Tables 4.2.6.8 and 6.1.1.4'
N N 0.0061 0.0033 'International Tables Vol C Tables 4.2.6.8 and 6.1.1.4'
O O 0.0106 0.0060 'International Tables Vol C Tables 4.2.6.8 and 6.1.1.4'
Cd Cd -0.8075 1.2024 'International Tables Vol C Tables 4.2.6.8 and 6.1.1.4'
Cl Cl 0.1484 0.1585 'International Tables Vol C Tables 4.2.6.8 and 6.1.1.4'

loop_
_geom_angle_atom_site_label_1
_geom_angle_atom_site_label_2
_geom_angle_atom_site_label_3
_geom_angle_site_symmetry_3
_geom_angle
_geom_angle_publ_flag
N2 Cd1 N1 . 81.85(8) ?
N2 Cd1 Cl1 . 109.16(7) y
N1 Cd1 Cl1 . 96.06(6) ?
N2 Cd1 Cl2 . 143.92(7) ?
N1 Cd1 Cl2 . 100.22(6) ?
Cl1 Cd1 Cl2 . 106.43(3) ?
N2 Cd1 O1 . 65.70(7) ?
N1 Cd1 O1 . 64.51(7) ?
Cl1 Cd1 O1 . 160.09(5) y
Cl2 Cd1 O1 . 82.55(5) ?
N2 Cd1 Cl2 2 84.56(7) ?
N1 Cd1 Cl2 2 164.27(6) ?
Cl1 Cd1 Cl2 2 95.85(3) ?
Cl2 Cd1 Cl2 2 86.19(3) ?
O1 Cd1 Cl2 2 102.56(5) ?
N4 Cd2 N3 . 80.74(9) ?
N4 Cd2 Cl3 . 155.96(8) y
N3 Cd2 Cl3 . 95.66(7) ?
N4 Cd2 O4 . 67.82(9) ?
N3 Cd2 O4 . 66.64(9) ?
Cl3 Cd2 O4 . 88.84(6) y
N4 Cd2 Cl4 . 104.22(8) ?
N3 Cd2 Cl4 . 94.53(7) ?
Cl3 Cd2 Cl4 . 99.75(3) ?
O4 Cd2 Cl4 . 160.13(6) ?
N4 Cd2 Cl4 2_766 86.73(7) ?
N3 Cd2 Cl4 2_766 167.44(7) ?
Cl3 Cd2 Cl4 2_766 95.49(3) ?
O4 Cd2 Cl4 2_766 107.86(6) ?
Cl4 Cd2 Cl4 2_766 89.25(3) ?
Cd1 Cl2 Cd1 2 93.81(3) ?
Cd2 Cl4 Cd2 2_766 90.75(3) ?
N1 C1 C2 . 123.1(3) ?
N1 C1 H9A . 118.4 ?
C2 C1 H9A . 118.4 ?
C1 C2 C3 . 118.5(3) ?
C1 C2 H11A . 120.7 ?
C3 C2 H11A . 120.7 ?
C2 C3 C4 . 119.3(3) ?
C2 C3 H16A . 120.4 ?
C4 C3 H16A . 120.4 ?
C5 C4 C3 . 119.2(3) ?
C5 C4 H17A . 120.4 ?
C3 C4 H17A . 120.4 ?
N1 C5 C4 . 122.1(3) ?
N1 C5 C6 . 115.4(2) ?
C4 C5 C6 . 122.5(2) ?
O2 C6 O1 . 111.5(2) ?
O2 C6 C5 . 112.1(2) ?
O1 C6 C5 . 105.9(2) ?
O2 C6 C7 . 106.8(2) ?
O1 C6 C7 . 109.6(2) ?
C5 C6 C7 . 110.9(2) ?
N2 C7 C8 . 122.2(3) ?
N2 C7 C6 . 115.0(2) ?
C8 C7 C6 . 122.8(3) ?
C7 C8 C9 . 119.1(3) ?
C7 C8 H12A . 120.5 ?
C9 C8 H12A . 120.5 ?
C10 C9 C8 . 118.8(3) ?
C10 C9 H10A . 120.6 ?
C8 C9 H10A . 120.6 ?
C11 C10 C9 . 118.8(3) ?
C11 C10 H6A . 120.6 ?
C9 C10 H6A . 120.6 ?
N2 C11 C10 . 123.1(3) ?
N2 C11 H2B . 118.4 ?
C10 C11 H2B . 118.4 ?
N3 C12 C13 . 122.7(3) ?
N3 C12 H7A . 118.6 ?
C13 C12 H7A . 118.6 ?
C12 C13 C14 . 118.1(3) ?
C12 C13 H13A . 120.9 ?
C14 C13 H13A . 120.9 ?
C15 C14 C13 . 119.8(3) ?
C15 C14 H8A . 120.1 ?
C13 C14 H8A . 120.1 ?
C14 C15 C16 . 118.7(3) ?
C14 C15 H15A . 120.7 ?
C16 C15 H15A . 120.7 ?
N3 C16 C15 . 122.1(3) ?
N3 C16 C17 . 115.8(3) ?
C15 C16 C17 . 122.1(3) ?
O3 C17 O4 . 111.8(3) ?
O3 C17 C18 . 108.1(3) ?
O4 C17 C18 . 110.1(3) ?
O3 C17 C16 . 112.1(3) ?
O4 C17 C16 . 105.7(2) ?
C18 C17 C16 . 109.1(3) ?
N4 C18 C19 . 122.3(3) ?
N4 C18 C17 . 114.6(3) ?
C19 C18 C17 . 123.1(3) ?
C20 C19 C18 . 118.9(3) ?
C20 C19 H5A . 120.5 ?
C18 C19 H5A . 120.5 ?
C19 C20 C21 . 119.0(4) ?
C19 C20 H4A . 120.5 ?
C21 C20 H4A . 120.5 ?
C22 C21 C20 . 118.9(4) ?
C22 C21 H1A . 120.5 ?
C20 C21 H1A . 120.5 ?
N4 C22 C21 . 122.6(4) ?
N4 C22 H3B . 118.7 ?
C21 C22 H3B . 118.7 ?
C1 N1 C5 . 117.8(3) ?
C1 N1 Cd1 . 124.7(2) ?
C5 N1 Cd1 . 117.38(18) ?
C7 N2 C11 . 118.0(3) ?
C7 N2 Cd1 . 118.51(18) ?
C11 N2 Cd1 . 123.4(2) ?
C12 N3 C16 . 118.6(3) ?
C12 N3 Cd2 . 126.5(2) ?
C16 N3 Cd2 . 114.8(2) ?
C22 N4 C18 . 118.3(3) ?
C22 N4 Cd2 . 125.1(2) ?
C18 N4 Cd2 . 116.5(2) ?
C6 O1 Cd1 . 98.73(14) ?
C6 O1 H1B . 109.5 ?
Cd1 O1 H1B . 99.5 ?
C6 O2 H2A . 109.5 ?
C17 O3 H3A . 109.5 ?
C17 O4 Cd2 . 101.91(18) ?
C17 O4 H4B . 109.5 ?
Cd2 O4 H4B . 122.8 ?
H5 O5 H5B . 113(6) ?
H6 O6 H6B . 112(5) ?
H7C O7 H7B . 101(7) ?

loop_
_geom_bond_atom_site_label_1
_geom_bond_atom_site_label_2
_geom_bond_site_symmetry_2
_geom_bond_distance
_geom_bond_publ_flag
Cd1 N2 . 2.346(3) ?
Cd1 N1 . 2.375(2) ?
Cd1 Cl1 . 2.4983(9) y
Cd1 O1 . 2.639(2) y
Cd1 Cl2 . 2.5348(8) ?
Cd1 Cl2 2 2.6744(8) ?
Cd2 N4 . 2.362(3) ?
Cd2 N3 . 2.385(3) ?
Cd2 Cl3 . 2.4902(10) y
Cd2 O4 . 2.491(2) y
Cd2 Cl4 . 2.5818(10) ?
Cd2 Cl4 2_766 2.6560(9) ?
Cl2 Cd1 2 2.6744(8) ?
Cl4 Cd2 2_766 2.6560(9) ?
C1 N1 . 1.345(4) ?
C1 C2 . 1.376(5) ?
C1 H9A . 0.9300 ?
C2 C3 . 1.378(5) ?
C2 H11A . 0.9300 ?
C3 C4 . 1.380(4) ?
C3 H16A . 0.9300 ?
C4 C5 . 1.379(4) ?
C4 H17A . 0.9300 ?
C5 N1 . 1.348(3) ?
C5 C6 . 1.521(4) ?
C6 O2 . 1.396(3) ?
C6 O1 . 1.420(3) ?
C6 C7 . 1.526(4) ?
C7 N2 . 1.336(4) ?
C7 C8 . 1.379(4) ?
C8 C9 . 1.382(5) ?
C8 H12A . 0.9300 ?
C9 C10 . 1.374(5) ?
C9 H10A . 0.9300 ?
C10 C11 . 1.369(5) ?
C10 H6A . 0.9300 ?
C11 N2 . 1.339(4) ?
C11 H2B . 0.9300 ?
C12 N3 . 1.334(4) ?
C12 C13 . 1.380(5) ?
C12 H7A . 0.9300 ?
C13 C14 . 1.381(5) ?
C13 H13A . 0.9300 ?
C14 C15 . 1.377(5) ?
C14 H8A . 0.9300 ?
C15 C16 . 1.378(4) ?
C15 H15A . 0.9300 ?
C16 N3 . 1.346(4) ?
C16 C17 . 1.531(5) ?
C17 O3 . 1.387(4) ?
C17 O4 . 1.424(4) ?
C17 C18 . 1.523(5) ?
C18 N4 . 1.339(4) ?
C18 C19 . 1.386(5) ?
C19 C20 . 1.373(6) ?
C19 H5A . 0.9300 ?
C20 C21 . 1.380(6) ?
C20 H4A . 0.9300 ?
C21 C22 . 1.376(6) ?
C21 H1A . 0.9300 ?
C22 N4 . 1.337(5) ?
C22 H3B . 0.9300 ?
O1 H1B . 0.8200 ?
O2 H2A . 0.8200 ?
O3 H3A . 0.8200 ?
O4 H4B . 0.8200 ?
O5 H5 . 0.85(4) ?
O5 H5B . 0.84(3) ?
O6 H6 . 0.85(4) ?
O6 H6B . 0.85(4) ?
O7 H7C . 0.85(4) ?
O7 H7B . 0.85(5) ?

loop_
_geom_hbond_atom_site_label_D
_geom_hbond_atom_site_label_H
_geom_hbond_atom_site_label_A
_geom_hbond_site_symmetry_A
_geom_hbond_distance_DH
_geom_hbond_distance_HA
_geom_hbond_distance_DA
_geom_hbond_angle_DHA
O1 H1B O6 1_455 0.82 1.82 2.630(3) 172.2
O2 H2A O1 2_565 0.82 2.01 2.818(3) 171.3
O3 H3A O7 1_545 0.82 1.89 2.698(5) 168.9
O4 H4B O5 . 0.82 1.92 2.720(4) 167.6
O5 H5B Cl3 2_656 0.84(4) 2.66(5) 3.324(5) 137(4)
O6 H6 Cl1 . 0.85(4) 2.54(5) 3.262(3) 144(5)
O6 H6B Cl1 2_655 0.85(4) 2.56(4) 3.392(3) 169(4)
O7 H7C Cl3 2_666 0.85(4) 2.50(4) 3.308(4) 159(6)
O7 H7B O5 2_666 0.85(5) 2.09(5) 2.932(6) 172(6)
